data_4115024
loop_
_publ_author_name
'Juventino J. Garcia'
'Nicole M. Brunkan'
'William D. Jones'

_publ_section_title
;
 Cleavage of Carbon-Carbon Bonds in Aromatic Nitriles Using Nickel(0)
;
_journal_name_full 'Journal of the American Chemical Society'
_journal_page_first 9547
_journal_page_last 9555
_journal_paper_doi 10.1021/ja0204933
_journal_volume 124
_journal_year 2002
_chemical_formula_sum 'C20 H36 N2 Ni P2'
_chemical_formula_weight 425.16
_chemical_name_common (dippe)Ni(h2-2-cyanopyridine)
_chemical_name_systematic
;
  ?
;
_space_group_IT_number 14
_symmetry_cell_setting monoclinic
_symmetry_space_group_name_Hall '-P 2ybc'
_symmetry_space_group_name_H-M 'P 1 21/c 1'
_atom_sites_solution_hydrogens geom
_atom_sites_solution_primary direct
_atom_sites_solution_secondary difmap
_audit_creation_method SHELXL-97
_cell_angle_alpha 90.00
_cell_angle_beta 93.6660(10)
_cell_angle_gamma 90.00
_cell_formula_units_Z 8
_cell_length_a 20.7022(13)
_cell_length_b 13.5413(8)
_cell_length_c 16.0621(10)
_cell_measurement_reflns_used 4430
_cell_measurement_temperature 193(2)
_cell_volume 4493.6(5)
_computing_cell_refinement 'Bruker SMART'
_computing_data_collection 'Bruker SMART'
_computing_data_reduction 'Bruker SHELXTL'
_computing_molecular_graphics 'Bruker SHELXTL'
_computing_publication_material 'Bruker SHELXTL'
_computing_structure_refinement 'SHELXL-97 (Sheldrick, 1997)'
_computing_structure_solution 'SHELXS-97 (Sheldrick, 1990)'
_diffrn_ambient_temperature 193(2)
_diffrn_measured_fraction_theta_full 0.998
_diffrn_measured_fraction_theta_max 0.998
_diffrn_measurement_device_type 'CCD area detector'
_diffrn_measurement_method 'phi and omega scans'
_diffrn_radiation_monochromator graphite
_diffrn_radiation_source 'normal-focus sealed tube'
_diffrn_radiation_type MoK\a
_diffrn_radiation_wavelength 0.71073
_diffrn_reflns_av_R_equivalents 0.0754
_diffrn_reflns_av_sigmaI/netI 0.0779
_diffrn_reflns_limit_h_max 23
_diffrn_reflns_limit_h_min -17
_diffrn_reflns_limit_k_max 15
_diffrn_reflns_limit_k_min -13
_diffrn_reflns_limit_l_max 17
_diffrn_reflns_limit_l_min -17
_diffrn_reflns_number 20186
_diffrn_reflns_theta_full 23.27
_diffrn_reflns_theta_max 23.27
_diffrn_reflns_theta_min 1.80
_exptl_absorpt_coefficient_mu 1.012
_exptl_absorpt_correction_T_max 0.9280
_exptl_absorpt_correction_T_min 0.7788
_exptl_absorpt_correction_type SADABS
_exptl_crystal_colour orange
_exptl_crystal_density_diffrn 1.257
_exptl_crystal_description prism
_exptl_crystal_F_000 1824
_exptl_crystal_size_max .10
_exptl_crystal_size_mid .12
_exptl_crystal_size_min .12
_refine_diff_density_max 0.706
_refine_diff_density_min -0.430
_refine_diff_density_rms 0.088
_refine_ls_extinction_method none
_refine_ls_goodness_of_fit_ref 1.216
_refine_ls_hydrogen_treatment mixed
_refine_ls_matrix_type full
_refine_ls_number_parameters 451
_refine_ls_number_reflns 6447
_refine_ls_number_restraints 0
_refine_ls_restrained_S_all 1.216
_refine_ls_R_factor_all 0.1149
_refine_ls_R_factor_gt 0.0829
_refine_ls_shift/su_max 0.008
_refine_ls_shift/su_mean 0.002
_refine_ls_structure_factor_coef Fsqd
_refine_ls_weighting_details 'calc w=1/[\s^2^(Fo^2^)+(0.0435P)^2^+16.0510P] where P=(Fo^2^+2Fc^2^)/3'
_refine_ls_weighting_scheme calc
_refine_ls_wR_factor_gt 0.1571
_refine_ls_wR_factor_ref 0.1674
_reflns_number_gt 4854
_reflns_number_total 6447
_reflns_threshold_expression >2sigma(I)
_cod_data_source_file ja0204933_6.cif
_cod_data_source_block sad1_jonjg11
_cod_original_sg_symbol_H-M P2(1)/c
_cod_database_code 4115024

loop_
_symmetry_equiv_pos_as_xyz
'x, y, z'
'-x, y+1/2, -z+1/2'
'-x, -y, -z'
'x, -y-1/2, z-1/2'

loop_
_atom_site_label
_atom_site_type_symbol
_atom_site_fract_x
_atom_site_fract_y
_atom_site_fract_z
_atom_site_U_iso_or_equiv
_atom_site_adp_type
_atom_site_occupancy
_atom_site_symmetry_multiplicity
_atom_site_calc_flag
_atom_site_refinement_flags
Ni1 Ni 0.49902(4) 0.76435(7) 0.31655(5) 0.0250(3) Uani 1 1 d .
N1 N 0.4812(3) 0.8482(4) 0.4099(4) 0.0343(16) Uani 1 1 d .
N2 N 0.6554(3) 0.8308(5) 0.4311(4) 0.0351(16) Uani 1 1 d .
P1 P 0.56283(10) 0.68323(14) 0.24131(12) 0.0266(5) Uani 1 1 d .
P2 P 0.41620(10) 0.67732(15) 0.26916(12) 0.0303(5) Uani 1 1 d .
C1 C 0.5398(4) 0.8425(5) 0.3995(4) 0.0274(18) Uani 1 1 d .
C2 C 0.6001(4) 0.8804(5) 0.4406(4) 0.0264(18) Uani 1 1 d .
C3 C 0.5983(4) 0.9672(5) 0.4882(4) 0.0291(18) Uani 1 1 d .
H3A H 0.5585 1.0007 0.4939 0.035 Uiso 1 1 calc R
C4 C 0.6542(4) 1.0027(6) 0.5260(4) 0.036(2) Uani 1 1 d .
H4A H 0.6538 1.0616 0.5581 0.043 Uiso 1 1 calc R
C5 C 0.7113(4) 0.9529(6) 0.5177(5) 0.043(2) Uani 1 1 d .
H5A H 0.7509 0.9759 0.5438 0.052 Uiso 1 1 calc R
C6 C 0.7087(4) 0.8668(6) 0.4692(5) 0.045(2) Uani 1 1 d .
H6A H 0.7480 0.8320 0.4633 0.054 Uiso 1 1 calc R
C7 C 0.6252(4) 0.6112(6) 0.3021(5) 0.039(2) Uani 1 1 d .
H7A H 0.6543 0.6605 0.3318 0.047 Uiso 1 1 calc R
C8 C 0.6690(5) 0.5464(7) 0.2518(6) 0.060(3) Uani 1 1 d .
H8A H 0.7003 0.5120 0.2899 0.089 Uiso 1 1 calc R
H8B H 0.6921 0.5878 0.2135 0.089 Uiso 1 1 calc R
H8C H 0.6426 0.4977 0.2198 0.089 Uiso 1 1 calc R
C9 C 0.5942(5) 0.5531(7) 0.3691(6) 0.067(3) Uani 1 1 d .
H9A H 0.6274 0.5154 0.4015 0.101 Uiso 1 1 calc R
H9B H 0.5620 0.5077 0.3433 0.101 Uiso 1 1 calc R
H9C H 0.5730 0.5987 0.4062 0.101 Uiso 1 1 calc R
C10 C 0.6087(4) 0.7441(6) 0.1606(5) 0.0346(19) Uani 1 1 d .
H10A H 0.6305 0.6919 0.1286 0.042 Uiso 1 1 calc R
C11 C 0.5641(4) 0.8032(6) 0.0997(5) 0.049(2) Uani 1 1 d .
H11A H 0.5897 0.8339 0.0575 0.074 Uiso 1 1 calc R
H11B H 0.5421 0.8546 0.1302 0.074 Uiso 1 1 calc R
H11C H 0.5318 0.7589 0.0724 0.074 Uiso 1 1 calc R
C12 C 0.6606(4) 0.8125(7) 0.2004(6) 0.056(3) Uani 1 1 d .
H12A H 0.6847 0.8432 0.1567 0.084 Uiso 1 1 calc R
H12B H 0.6904 0.7741 0.2376 0.084 Uiso 1 1 calc R
H12C H 0.6401 0.8639 0.2326 0.084 Uiso 1 1 calc R
C13 C 0.3554(4) 0.7233(7) 0.1876(5) 0.046(2) Uani 1 1 d .
H13A H 0.3335 0.7804 0.2134 0.055 Uiso 1 1 calc R
C14 C 0.3862(5) 0.7639(8) 0.1140(6) 0.073(3) Uani 1 1 d .
H14A H 0.3527 0.7886 0.0735 0.109 Uiso 1 1 calc R
H14B H 0.4110 0.7118 0.0882 0.109 Uiso 1 1 calc R
H14C H 0.4153 0.8181 0.1318 0.109 Uiso 1 1 calc R
C15 C 0.3018(4) 0.6509(7) 0.1615(6) 0.058(3) Uani 1 1 d .
H15A H 0.2719 0.6817 0.1193 0.087 Uiso 1 1 calc R
H15B H 0.2781 0.6328 0.2102 0.087 Uiso 1 1 calc R
H15C H 0.3206 0.5915 0.1380 0.087 Uiso 1 1 calc R
C16 C 0.3650(4) 0.6258(6) 0.3486(5) 0.041(2) Uani 1 1 d .
H16A H 0.3384 0.5706 0.3233 0.049 Uiso 1 1 calc R
C17 C 0.4080(5) 0.5860(7) 0.4215(5) 0.055(3) Uani 1 1 d .
H17A H 0.3808 0.5578 0.4633 0.083 Uiso 1 1 calc R
H17B H 0.4342 0.6398 0.4466 0.083 Uiso 1 1 calc R
H17C H 0.4365 0.5346 0.4014 0.083 Uiso 1 1 calc R
C18 C 0.3199(4) 0.7056(7) 0.3795(6) 0.058(3) Uani 1 1 d .
H18A H 0.2926 0.6772 0.4211 0.088 Uiso 1 1 calc R
H18B H 0.2923 0.7309 0.3323 0.088 Uiso 1 1 calc R
H18C H 0.3457 0.7598 0.4047 0.088 Uiso 1 1 calc R
C19 C 0.5137(4) 0.5902(6) 0.1803(5) 0.036(2) Uani 1 1 d .
H19A H 0.5027 0.6161 0.1235 0.043 Uiso 1 1 calc R
H19B H 0.5395 0.5292 0.1749 0.043 Uiso 1 1 calc R
C20 C 0.4517(4) 0.5661(6) 0.2224(5) 0.036(2) Uani 1 1 d .
H20A H 0.4612 0.5162 0.2666 0.044 Uiso 1 1 calc R
H20B H 0.4198 0.5372 0.1808 0.044 Uiso 1 1 calc R
Ni2 Ni 0.01482(4) 0.24031(7) 0.17240(5) 0.0252(3) Uani 1 1 d .
P3 P -0.06653(10) 0.33000(14) 0.20700(12) 0.0276(5) Uani 1 1 d .
P4 P 0.08119(10) 0.32513(15) 0.25145(12) 0.0305(5) Uani 1 1 d .
N3 N -0.0065(3) 0.1448(5) 0.0862(4) 0.0346(16) Uani 1 1 d .
N4 N 0.1676(3) 0.1516(5) 0.0852(4) 0.0381(17) Uani 1 1 d .
C21 C 0.0526(4) 0.1515(5) 0.1020(4) 0.0278(18) Uani 1 1 d .
C22 C 0.1097(4) 0.1067(5) 0.0689(4) 0.0282(18) Uani 1 1 d .
C23 C 0.1042(4) 0.0196(5) 0.0213(5) 0.0330(19) Uani 1 1 d .
H23A H 0.0633 -0.0112 0.0107 0.040 Uiso 1 1 calc R
C24 C 0.1586(5) -0.0204(6) -0.0098(5) 0.043(2) Uani 1 1 d .
H24A H 0.1560 -0.0795 -0.0417 0.051 Uiso 1 1 calc R
C25 C 0.2171(4) 0.0265(7) 0.0060(5) 0.045(2) Uani 1 1 d .
H25A H 0.2555 0.0007 -0.0150 0.054 Uiso 1 1 calc R
C26 C 0.2186(4) 0.1110(7) 0.0527(5) 0.048(2) Uani 1 1 d .
H26A H 0.2592 0.1431 0.0626 0.058 Uiso 1 1 calc R
C27 C -0.1050(4) 0.3996(6) 0.1187(5) 0.041(2) Uani 1 1 d .
H27A H -0.1328 0.4526 0.1410 0.050 Uiso 1 1 calc R
C28 C -0.1477(5) 0.3311(7) 0.0625(5) 0.058(3) Uani 1 1 d .
H28A H -0.1683 0.3693 0.0162 0.087 Uiso 1 1 calc R
H28B H -0.1812 0.3015 0.0951 0.087 Uiso 1 1 calc R
H28C H -0.1210 0.2788 0.0403 0.087 Uiso 1 1 calc R
C29 C -0.0526(5) 0.4478(8) 0.0696(7) 0.079(4) Uani 1 1 d .
H29A H -0.0729 0.4857 0.0230 0.118 Uiso 1 1 calc R
H29B H -0.0248 0.3964 0.0479 0.118 Uiso 1 1 calc R
H29C H -0.0264 0.4920 0.1064 0.118 Uiso 1 1 calc R
C30 C -0.1364(4) 0.2818(6) 0.2601(5) 0.042(2) Uani 1 1 d .
H30A H -0.1602 0.2365 0.2197 0.051 Uiso 1 1 calc R
C31 C -0.1853(4) 0.3626(7) 0.2829(6) 0.060(3) Uani 1 1 d .
H31A H -0.2214 0.3319 0.3099 0.091 Uiso 1 1 calc R
H31B H -0.2018 0.3967 0.2321 0.091 Uiso 1 1 calc R
H31C H -0.1637 0.4103 0.3212 0.091 Uiso 1 1 calc R
C32 C -0.1142(5) 0.2191(8) 0.3352(6) 0.074(3) Uani 1 1 d .
H32A H -0.1520 0.1930 0.3615 0.110 Uiso 1 1 calc R
H32B H -0.0885 0.2598 0.3755 0.110 Uiso 1 1 calc R
H32C H -0.0877 0.1642 0.3170 0.110 Uiso 1 1 calc R
C33 C 0.1526(4) 0.3798(6) 0.2048(5) 0.038(2) Uani 1 1 d .
H33A H 0.1827 0.3243 0.1938 0.046 Uiso 1 1 calc R
C34 C 0.1331(5) 0.4269(7) 0.1214(5) 0.056(3) Uani 1 1 d .
H34A H 0.1713 0.4553 0.0976 0.084 Uiso 1 1 calc R
H34B H 0.1013 0.4792 0.1292 0.084 Uiso 1 1 calc R
H34C H 0.1140 0.3767 0.0833 0.084 Uiso 1 1 calc R
C35 C 0.1907(4) 0.4537(6) 0.2628(5) 0.047(2) Uani 1 1 d .
H35A H 0.2277 0.4793 0.2344 0.071 Uiso 1 1 calc R
H35B H 0.2061 0.4201 0.3143 0.071 Uiso 1 1 calc R
H35C H 0.1623 0.5086 0.2763 0.071 Uiso 1 1 calc R
C36 C 0.1156(4) 0.2673(6) 0.3480(5) 0.042(2) Uani 1 1 d .
H36A H 0.1405 0.3186 0.3813 0.051 Uiso 1 1 calc R
C37 C 0.0617(5) 0.2298(9) 0.3994(5) 0.074(3) Uani 1 1 d .
H37A H 0.0804 0.1995 0.4509 0.111 Uiso 1 1 calc R
H37B H 0.0360 0.1805 0.3672 0.111 Uiso 1 1 calc R
H37C H 0.0338 0.2850 0.4134 0.111 Uiso 1 1 calc R
C38 C 0.1620(5) 0.1852(7) 0.3275(6) 0.066(3) Uani 1 1 d .
H38A H 0.1802 0.1553 0.3794 0.099 Uiso 1 1 calc R
H38B H 0.1969 0.2125 0.2962 0.099 Uiso 1 1 calc R
H38C H 0.1386 0.1348 0.2937 0.099 Uiso 1 1 calc R
C39 C -0.0341(4) 0.4265(6) 0.2796(6) 0.051(3) Uani 1 1 d .
H39A H -0.0529 0.4908 0.2617 0.062 Uiso 1 1 calc R
H39B H -0.0486 0.4121 0.3359 0.062 Uiso 1 1 calc R
C40 C 0.0367(4) 0.4358(7) 0.2856(6) 0.052(3) Uani 1 1 d .
H40A H 0.0511 0.4504 0.3443 0.063 Uiso 1 1 calc R
H40B H 0.0488 0.4929 0.2514 0.063 Uiso 1 1 calc R

loop_
_atom_site_aniso_label
_atom_site_aniso_U_11
_atom_site_aniso_U_22
_atom_site_aniso_U_33
_atom_site_aniso_U_23
_atom_site_aniso_U_13
_atom_site_aniso_U_12
Ni1 0.0298(6) 0.0205(5) 0.0247(5) -0.0032(4) 0.0025(4) -0.0007(4)
N1 0.048(5) 0.022(4) 0.033(4) -0.005(3) 0.006(3) 0.001(3)
N2 0.026(4) 0.033(4) 0.045(4) -0.012(3) -0.007(3) 0.003(3)
P1 0.0322(12) 0.0224(11) 0.0254(11) -0.0032(8) 0.0023(9) -0.0007(9)
P2 0.0337(12) 0.0263(11) 0.0310(11) -0.0040(9) 0.0018(9) -0.0069(9)
C1 0.042(5) 0.020(4) 0.021(4) -0.002(3) 0.005(4) 0.004(4)
C2 0.037(5) 0.023(4) 0.018(4) 0.006(3) -0.004(3) 0.004(4)
C3 0.041(5) 0.021(4) 0.026(4) -0.003(3) 0.005(4) -0.002(4)
C4 0.056(6) 0.025(4) 0.025(4) -0.001(3) -0.009(4) 0.000(4)
C5 0.034(5) 0.038(5) 0.054(6) 0.006(4) -0.019(4) -0.008(4)
C6 0.038(5) 0.039(5) 0.057(6) -0.004(4) -0.001(5) 0.008(4)
C7 0.042(5) 0.039(5) 0.036(5) -0.005(4) -0.003(4) 0.011(4)
C8 0.066(7) 0.059(6) 0.053(6) -0.009(5) 0.001(5) 0.030(5)
C9 0.093(8) 0.060(7) 0.048(6) 0.017(5) -0.003(6) 0.026(6)
C10 0.044(5) 0.026(4) 0.035(4) -0.006(4) 0.007(4) -0.008(4)
C11 0.057(6) 0.043(5) 0.047(5) 0.009(4) 0.000(5) 0.001(5)
C12 0.055(6) 0.052(6) 0.061(6) -0.006(5) 0.010(5) -0.014(5)
C13 0.039(5) 0.050(6) 0.047(5) -0.006(4) -0.008(4) -0.006(4)
C14 0.064(7) 0.076(8) 0.076(8) 0.022(6) -0.020(6) -0.013(6)
C15 0.039(6) 0.063(7) 0.069(7) -0.016(5) -0.018(5) -0.003(5)
C16 0.056(6) 0.028(5) 0.039(5) -0.003(4) 0.008(4) -0.011(4)
C17 0.075(7) 0.049(6) 0.045(6) 0.010(5) 0.023(5) 0.004(5)
C18 0.053(6) 0.067(7) 0.056(6) -0.007(5) 0.016(5) 0.015(5)
C19 0.041(5) 0.035(5) 0.033(5) -0.012(4) 0.008(4) -0.008(4)
C20 0.045(5) 0.033(5) 0.031(5) -0.010(4) 0.012(4) -0.012(4)
Ni2 0.0305(5) 0.0191(5) 0.0256(5) -0.0025(4) -0.0002(4) 0.0015(4)
P3 0.0279(11) 0.0254(11) 0.0294(11) -0.0029(9) 0.0008(9) 0.0041(9)
P4 0.0298(12) 0.0305(12) 0.0303(11) -0.0071(9) -0.0048(9) 0.0021(9)
N3 0.029(4) 0.031(4) 0.043(4) -0.012(3) 0.000(3) -0.005(3)
N4 0.033(4) 0.033(4) 0.047(4) -0.007(3) -0.004(3) 0.003(3)
C21 0.040(5) 0.021(4) 0.023(4) -0.002(3) -0.002(4) 0.000(4)
C22 0.035(5) 0.023(4) 0.026(4) 0.002(3) -0.002(4) 0.000(4)
C23 0.038(5) 0.022(4) 0.039(5) 0.005(4) 0.002(4) -0.001(4)
C24 0.065(7) 0.031(5) 0.033(5) -0.012(4) 0.006(5) 0.012(5)
C25 0.038(5) 0.051(6) 0.046(5) 0.001(4) 0.006(4) 0.017(5)
C26 0.037(5) 0.051(6) 0.056(6) -0.010(5) -0.001(5) 0.003(5)
C27 0.039(5) 0.040(5) 0.045(5) 0.008(4) 0.002(4) 0.007(4)
C28 0.063(7) 0.061(7) 0.047(6) -0.004(5) -0.016(5) 0.009(5)
C29 0.066(7) 0.089(8) 0.083(8) 0.056(7) 0.012(6) 0.016(6)
C30 0.033(5) 0.052(6) 0.042(5) 0.002(4) 0.002(4) 0.003(4)
C31 0.039(6) 0.079(7) 0.065(7) -0.009(5) 0.021(5) -0.001(5)
C32 0.057(7) 0.091(9) 0.075(7) 0.029(6) 0.020(6) -0.004(6)
C33 0.035(5) 0.040(5) 0.039(5) -0.004(4) -0.001(4) 0.008(4)
C34 0.060(6) 0.067(7) 0.041(5) 0.014(5) -0.006(5) -0.005(5)
C35 0.047(6) 0.040(5) 0.054(6) 0.000(4) 0.008(5) -0.011(4)
C36 0.039(5) 0.048(5) 0.038(5) 0.002(4) -0.011(4) -0.002(4)
C37 0.071(7) 0.117(10) 0.033(5) 0.003(6) -0.008(5) -0.040(7)
C38 0.064(7) 0.059(7) 0.074(7) 0.031(6) -0.012(6) 0.000(6)
C39 0.056(6) 0.040(5) 0.057(6) -0.031(5) -0.005(5) 0.000(5)
C40 0.038(6) 0.050(6) 0.068(7) -0.035(5) -0.008(5) 0.003(4)

loop_
_atom_type_symbol
_atom_type_description
_atom_type_scat_dispersion_real
_atom_type_scat_dispersion_imag
_atom_type_scat_source
C C 0.0033 0.0016 'International Tables Vol C Tables 4.2.6.8 and 6.1.1.4'
H H 0.0000 0.0000 'International Tables Vol C Tables 4.2.6.8 and 6.1.1.4'
N N 0.0061 0.0033 'International Tables Vol C Tables 4.2.6.8 and 6.1.1.4'
P P 0.1023 0.0942 'International Tables Vol C Tables 4.2.6.8 and 6.1.1.4'
Ni Ni 0.3393 1.1124 'International Tables Vol C Tables 4.2.6.8 and 6.1.1.4'

loop_
_geom_angle_atom_site_label_1
_geom_angle_atom_site_label_2
_geom_angle_atom_site_label_3
_geom_angle
C1 Ni1 N1 38.0(3)
C1 Ni1 P1 115.2(3)
N1 Ni1 P1 152.9(2)
C1 Ni1 P2 150.4(3)
N1 Ni1 P2 113.8(2)
P1 Ni1 P2 91.45(8)
C1 N1 Ni1 67.8(4)
C6 N2 C2 117.1(7)
C7 P1 C10 103.5(4)
C7 P1 C19 105.1(4)
C10 P1 C19 102.7(3)
C7 P1 Ni1 114.0(3)
C10 P1 Ni1 121.8(3)
C19 P1 Ni1 107.9(3)
C16 P2 C20 103.5(4)
C16 P2 C13 102.7(4)
C20 P2 C13 104.7(4)
C16 P2 Ni1 115.9(3)
C20 P2 Ni1 104.9(3)
C13 P2 Ni1 123.1(3)
N1 C1 C2 137.0(7)
N1 C1 Ni1 74.2(5)
C2 C1 Ni1 148.8(6)
N2 C2 C3 122.2(7)
N2 C2 C1 118.7(6)
C3 C2 C1 119.1(7)
C4 C3 C2 119.2(7)
C3 C4 C5 119.7(7)
C4 C5 C6 117.4(7)
N2 C6 C5 124.4(8)
C9 C7 C8 111.8(7)
C9 C7 P1 109.7(6)
C8 C7 P1 116.3(6)
C12 C10 C11 109.4(7)
C12 C10 P1 110.9(5)
C11 C10 P1 111.5(6)
C14 C13 C15 111.2(8)
C14 C13 P2 112.2(6)
C15 C13 P2 115.3(6)
C17 C16 C18 109.9(7)
C17 C16 P2 109.4(6)
C18 C16 P2 110.2(6)
C20 C19 P1 111.0(5)
C19 C20 P2 111.9(5)
C21 Ni2 N3 38.1(3)
C21 Ni2 P4 115.4(2)
N3 Ni2 P4 153.4(2)
C21 Ni2 P3 151.5(2)
N3 Ni2 P3 114.4(2)
P4 Ni2 P3 91.54(8)
C27 P3 C30 102.9(4)
C27 P3 C39 104.3(4)
C30 P3 C39 102.8(4)
C27 P3 Ni2 113.1(3)
C30 P3 Ni2 124.3(3)
C39 P3 Ni2 107.4(3)
C36 P4 C33 103.6(4)
C36 P4 C40 105.5(4)
C33 P4 C40 102.7(4)
C36 P4 Ni2 118.0(3)
C33 P4 Ni2 118.2(3)
C40 P4 Ni2 107.2(3)
C21 N3 Ni2 68.0(4)
C26 N4 C22 117.0(7)
N3 C21 C22 135.2(7)
N3 C21 Ni2 73.9(5)
C22 C21 Ni2 150.8(6)
N4 C22 C23 121.5(7)
N4 C22 C21 118.1(6)
C23 C22 C21 120.5(7)
C24 C23 C22 119.2(7)
C23 C24 C25 119.0(8)
C26 C25 C24 118.4(8)
N4 C26 C25 124.9(8)
C29 C27 C28 110.8(8)
C29 C27 P3 109.2(6)
C28 C27 P3 110.4(6)
C32 C30 C31 112.1(8)
C32 C30 P3 111.0(6)
C31 C30 P3 113.8(6)
C34 C33 C35 110.9(7)
C34 C33 P4 110.5(6)
C35 C33 P4 113.8(6)
C38 C36 C37 111.7(8)
C38 C36 P4 110.2(6)
C37 C36 P4 110.0(6)
C40 C39 P3 115.0(6)
C39 C40 P4 115.0(6)

loop_
_geom_bond_atom_site_label_1
_geom_bond_atom_site_label_2
_geom_bond_distance
Ni1 C1 1.862(7)
Ni1 N1 1.935(6)
Ni1 P1 2.149(2)
Ni1 P2 2.177(2)
N1 C1 1.238(9)
N2 C6 1.321(10)
N2 C2 1.343(9)
P1 C7 1.848(8)
P1 C10 1.848(7)
P1 C19 1.858(7)
P2 C16 1.847(8)
P2 C20 1.855(8)
P2 C13 1.864(8)
C1 C2 1.467(10)
C2 C3 1.403(10)
C3 C4 1.361(10)
C4 C5 1.374(11)
C5 C6 1.400(11)
C7 C9 1.510(12)
C7 C8 1.528(11)
C10 C12 1.528(11)
C10 C11 1.528(11)
C13 C14 1.485(12)
C13 C15 1.520(11)
C16 C17 1.522(12)
C16 C18 1.532(11)
C19 C20 1.525(10)
Ni2 C21 1.858(7)
Ni2 N3 1.924(6)
Ni2 P4 2.144(2)
Ni2 P3 2.177(2)
P3 C27 1.841(8)
P3 C30 1.845(8)
P3 C39 1.849(8)
P4 C36 1.840(8)
P4 C33 1.854(8)
P4 C40 1.859(8)
N3 C21 1.235(9)
N4 C26 1.326(10)
N4 C22 1.354(9)
C21 C22 1.459(10)
C22 C23 1.406(10)
C23 C24 1.372(11)
C24 C25 1.376(12)
C25 C26 1.368(11)
C27 C29 1.529(12)
C27 C28 1.535(11)
C30 C32 1.522(12)
C30 C31 1.551(11)
C33 C34 1.516(11)
C33 C35 1.548(11)
C36 C38 1.519(12)
C36 C37 1.518(12)
C39 C40 1.468(11)
